data_4129154
loop_
_publ_author_name
'Cetin, Muhammet Mustafa'
'Beldjoudi, Yassine'
'Roy, Indranil'
'Anamimoghadam, Ommid'
'Bae, Youn Jue'
'Young, Ryan M.'
'Krzyaniak, Matthew D.'
'Stern, Charlotte L.'
'Philp, Douglas'
'Alsubaie, Fehaid M.'
'Wasielewski, Michael R.'
'Stoddart, J. Fraser'

_publ_section_title
;
 Combining Intra- and Intermolecular Charge Transfer with Polycationic
 Cyclophanes to Design 2D Tessellations.
;
_journal_name_full 'Journal of the American Chemical Society'
_journal_paper_doi 10.1021/jacs.9b07877
_journal_year 2019
_chemical_formula_moiety '2(C44 H36 N4), 9(F6 P), 14(C2 H3 N)'
_chemical_formula_sum 'C116 H114 F54 N22 P9'
_chemical_formula_weight 3121.02
_space_group_crystal_system triclinic
_space_group_IT_number 2
_space_group_name_Hall '-P 1'
_space_group_name_H-M_alt 'P -1'
_atom_sites_solution_hydrogens geom
_atom_sites_solution_primary dual
_audit_creation_date 2018-05-23
_audit_creation_method
;
Olex2 1.2
(compiled 2018.05.18 svn.r3508 for OlexSys, GUI svn.r5497)
;
_cell_angle_alpha 95.924(3)
_cell_angle_beta 107.021(2)
_cell_angle_gamma 101.439(2)
_cell_formula_units_Z 1
_cell_length_a 11.1018(6)
_cell_length_b 17.7461(9)
_cell_length_c 18.3231(11)
_cell_measurement_reflns_used 9841
_cell_measurement_temperature 100(2)
_cell_measurement_theta_max 66.671
_cell_measurement_theta_min 3.307
_cell_volume 3332.8(3)
_computing_cell_refinement 'SAINT V8.38A (?, 2016)'
_computing_data_collection 'APEX2 V2014.11-0 (Bruker, 2014)'
_computing_data_reduction 'SAINT V8.38A (?, 2016)'
_computing_molecular_graphics 'Olex2 (Dolomanov et al., 2009)'
_computing_publication_material 'Olex2 (Dolomanov et al., 2009)'
_computing_structure_refinement 'ShelXL (Sheldrick, 2015)'
_computing_structure_solution 'ShelXT (Sheldrick, 2015)'
_diffrn_ambient_temperature 100.02
_diffrn_detector_area_resol_mean 8
_diffrn_measured_fraction_theta_full 0.987
_diffrn_measured_fraction_theta_max 0.987
_diffrn_measurement_device_type 'Bruker Kappa APEX CCD area detector'
_diffrn_measurement_method '\w and \f scans'
_diffrn_radiation_monochromator 'MX optics'
_diffrn_radiation_type CuK\a
_diffrn_radiation_wavelength 1.54178
_diffrn_reflns_av_R_equivalents 0.0261
_diffrn_reflns_av_unetI/netI 0.0280
_diffrn_reflns_Laue_measured_fraction_full 0.987
_diffrn_reflns_Laue_measured_fraction_max 0.987
_diffrn_reflns_limit_h_max 13
_diffrn_reflns_limit_h_min -13
_diffrn_reflns_limit_k_max 21
_diffrn_reflns_limit_k_min -21
_diffrn_reflns_limit_l_max 21
_diffrn_reflns_limit_l_min -21
_diffrn_reflns_number 32541
_diffrn_reflns_point_group_measured_fraction_full 0.987
_diffrn_reflns_point_group_measured_fraction_max 0.987
_diffrn_reflns_theta_full 66.698
_diffrn_reflns_theta_max 66.698
_diffrn_reflns_theta_min 2.560
_diffrn_source microsource
_exptl_absorpt_coefficient_mu 2.284
_exptl_absorpt_correction_T_max 0.7528
_exptl_absorpt_correction_T_min 0.6039
_exptl_absorpt_correction_type multi-scan
_exptl_absorpt_process_details
'SADABS-2016/2 (Bruker,2016/2) was used for absorption correction. wR2(int) was 0.0830 before and 0.0395 after correction. The Ratio of minimum to maximum transmission is 0.8022. The \l/2 correction factor is Not present.'
_exptl_crystal_colour colourless
_exptl_crystal_colour_primary colourless
_exptl_crystal_density_diffrn 1.555
_exptl_crystal_description block
_exptl_crystal_F_000 1585
_exptl_crystal_recrystallization_method 'The material was recrystallised from --- by as supplied'
_exptl_crystal_size_max 0.533
_exptl_crystal_size_mid 0.261
_exptl_crystal_size_min 0.19
_refine_diff_density_max 1.273
_refine_diff_density_min -1.642
_refine_diff_density_rms 0.119
_refine_ls_extinction_method none
_refine_ls_goodness_of_fit_ref 1.023
_refine_ls_hydrogen_treatment constr
_refine_ls_matrix_type full
_refine_ls_number_parameters 1026
_refine_ls_number_reflns 11636
_refine_ls_number_restraints 414
_refine_ls_restrained_S_all 1.075
_refine_ls_R_factor_all 0.0952
_refine_ls_R_factor_gt 0.0923
_refine_ls_shift/su_max 0.004
_refine_ls_shift/su_mean 0.000
_refine_ls_structure_factor_coef Fsqd
_refine_ls_weighting_details 'w=1/[\s^2^(Fo^2^)+(0.1547P)^2^+11.2326P] where P=(Fo^2^+2Fc^2^)/3'
_refine_ls_weighting_scheme calc
_refine_ls_wR_factor_gt 0.2588
_refine_ls_wR_factor_ref 0.2616
_reflns_Friedel_coverage 0.000
_reflns_number_gt 10948
_reflns_number_total 11636
_reflns_threshold_expression 'I > 2\s(I)'
_cod_data_source_file 7(4PF6).cif
_cod_data_source_block cx1295
_cod_database_code 4129154
_shelx_shelxl_version_number 2018/1
_shelx_space_group_comment
;
The symmetry employed for this shelxl refinement is uniquely defined
by the following loop, which should always be used as a source of
symmetry information in preference to the above space-group names.
They are only intended as comments.
;
_shelx_estimated_absorpt_t_max 0.671
_shelx_estimated_absorpt_t_min 0.376
_olex2_refinement_description
;
1. Fixed Uiso
 At 1.2 times of:
  All C(H) groups, All C(H,H) groups
 At 1.5 times of:
  All C(H,H,H) groups
2. Restrained distances
 F16-F15 \\sim F16-F13 \\sim F16-F17 \\sim F16-F14 \\sim F15-F13 \\sim F15-F18
\\sim F15-F14 \\sim F13-F17
 \\sim F13-F18 \\sim F17-F18 \\sim F17-F14 \\sim F18-F14
 with sigma of 0.04
 P3-F16 \\sim P3-F15 \\sim P3-F13 \\sim P3-F17 \\sim P3-F18 \\sim P3-F14
 with sigma of 0.02
 F16A-F15A \\sim F16A-F13A \\sim F16A-F17A \\sim F16A-F14A \\sim F15A-F13A
\\sim F15A-F18A \\sim F15A-
 F14A \\sim F13A-F17A \\sim F13A-F18A \\sim F17A-F18A \\sim F17A-F14A \\sim
F18A-F14A
 with sigma of 0.04
 P3A-F16A \\sim P3A-F15A \\sim P3A-F13A \\sim P3A-F17A \\sim P3A-F18A \\sim
P3A-F14A
 with sigma of 0.02
3. Rigid bond restraints
 N11, N11A
 with sigma for 1-2 distances of 0.01 and sigma for 1-3 distances of 0.01
 P3, F13, F14, F15, F16, F17, F18, P3A, F13A, F14A, F15A, F16A, F17A, F18A
 with sigma for 1-2 distances of 0.01 and sigma for 1-3 distances of 0.01
4. Uiso/Uaniso restraints and constraints
N11 \\sim N11A: within 2A with sigma of 0.01 and sigma for terminal atoms of
0.02
P3 \\sim F13 \\sim F14 \\sim F15 \\sim F16 \\sim F17 \\sim F18 \\sim P3A \\sim
F13A \\sim F14A \\sim F15A \\sim F16A \\sim F17A \\sim F18A: within 2A with
sigma of 0.01 and sigma for terminal atoms of 0.02
5. Others
 Sof(C30A)=Sof(H30A)=Sof(C31A)=Sof(H31A)=Sof(C32A)=Sof(H32A)=Sof(C33A)=
 Sof(H33A)=1-FVAR(1)
 Sof(C30)=Sof(H30)=Sof(C31)=Sof(H31)=Sof(C32)=Sof(H32)=Sof(C33)=Sof(H33)=FVAR(1)
 Sof(N11A)=Sof(H57A)=Sof(H57B)=Sof(H57C)=1-FVAR(2)
 Sof(N11)=Sof(H58A)=Sof(H58B)=Sof(H58C)=FVAR(2)
 Sof(P3A)=Sof(F13A)=Sof(F14A)=Sof(F15A)=Sof(F16A)=Sof(F17A)=Sof(F18A)=1-FVAR(3)
 Sof(P3)=Sof(F13)=Sof(F14)=Sof(F15)=Sof(F16)=Sof(F17)=Sof(F18)=FVAR(3)
6.a Secondary CH2 refined with riding coordinates:
 C1(H1A,H1B), C12(H12A,H12B), C23(H23A,H23B), C34(H34A,H34B)
6.b Aromatic/amide H refined with riding coordinates:
 C2(H2), C3(H3), C5(H5), C6(H6), C8(H8), C9(H9), C10(H10), C11(H11), C14(H14),
 C15(H15), C17(H17), C19(H19), C20(H20), C22(H22), C24(H24), C25(H25), C27(H27),
  C28(H28), C30(H30), C30A(H30A), C31(H31), C31A(H31A), C32(H32), C32A(H32A),
 C33(H33), C33A(H33A), C36(H36), C38(H38), C39(H39), C41(H41), C43(H43),
 C44(H44)
6.c Idealised Me refined as rotating group:
 C46(H46A,H46B,H46C), C48(H48A,H48B,H48C), C50(H50A,H50B,H50C), C52(H52A,H52B,
 H52C), C54(H54A,H54B,H54C), C56(H56A,H56B,H56C), C57(H57A,H57B,H57C), C58(H58A,
 H58B,H58C)
;
_olex2_date_sample_data_collection 2018-05-21
_olex2_date_sample_submission 2018-05-18
_olex2_diffrn_ambient_temperature_device 'Oxford Cryosystems'
_olex2_exptl_crystal_mounting_method 'The crystal was mounted on a MITIGEN holder in Paratone oil'
_olex2_submission_original_sample_id cx1295
_olex2_submission_special_instructions 'No special instructions were received'

loop_
_space_group_symop_operation_xyz
'x, y, z'
'-x, -y, -z'

loop_
_atom_site_label
_atom_site_type_symbol
_atom_site_fract_x
_atom_site_fract_y
_atom_site_fract_z
_atom_site_U_iso_or_equiv
_atom_site_adp_type
_atom_site_occupancy
_atom_site_site_symmetry_order
_atom_site_calc_flag
_atom_site_refinement_flags_posn
_atom_site_refinement_flags_adp
_atom_site_refinement_flags_occupancy
_atom_site_disorder_assembly
_atom_site_disorder_group
N1 N 1.3403(3) 0.50450(18) 0.26438(18) 0.0259(7) Uani 1 1 d . . . . .
N2 N 0.7554(3) 0.22564(17) 0.10137(17) 0.0219(6) Uani 1 1 d . . . . .
C1 C 1.4593(4) 0.5699(2) 0.2905(2) 0.0305(9) Uani 1 1 d . . . . .
H1A H 1.536154 0.549570 0.290647 0.037 Uiso 1 1 calc R . . . .
H1B H 1.472847 0.595640 0.343851 0.037 Uiso 1 1 calc R . . . .
C2 C 1.2535(4) 0.4989(2) 0.3033(2) 0.0261(8) Uani 1 1 d . . . . .
H2 H 1.270087 0.535352 0.348911 0.031 Uiso 1 1 calc R . . . .
C3 C 1.1412(4) 0.4406(2) 0.2769(2) 0.0240(8) Uani 1 1 d . . . . .
H3 H 1.080688 0.436298 0.304600 0.029 Uiso 1 1 calc R . . . .
C4 C 1.1160(4) 0.3874(2) 0.2089(2) 0.0223(7) Uani 1 1 d . . . . .
C5 C 1.2081(4) 0.3950(2) 0.1707(2) 0.0271(8) Uani 1 1 d . . . . .
H5 H 1.194016 0.359421 0.124829 0.033 Uiso 1 1 calc R . . . .
C6 C 1.3188(4) 0.4536(2) 0.1992(2) 0.0299(8) Uani 1 1 d . . . . .
H6 H 1.381285 0.458616 0.172879 0.036 Uiso 1 1 calc R . . . .
C7 C 0.9918(4) 0.3276(2) 0.1764(2) 0.0210(7) Uani 1 1 d . . . . .
C8 C 0.8790(4) 0.3421(2) 0.1873(2) 0.0216(7) Uani 1 1 d . . . . .
H8 H 0.883279 0.387225 0.221575 0.026 Uiso 1 1 calc R . . . .
C9 C 0.7617(4) 0.2909(2) 0.1485(2) 0.0229(7) Uani 1 1 d . . . . .
H9 H 0.684443 0.301509 0.154795 0.027 Uiso 1 1 calc R . . . .
C10 C 0.8632(4) 0.2074(2) 0.0935(2) 0.0233(7) Uani 1 1 d . . . . .
H10 H 0.856915 0.159739 0.062160 0.028 Uiso 1 1 calc R . . . .
C11 C 0.9831(4) 0.2576(2) 0.1306(2) 0.0228(7) Uani 1 1 d . . . . .
H11 H 1.059256 0.244632 0.125007 0.027 Uiso 1 1 calc R . . . .
C12 C 0.6240(4) 0.1783(2) 0.0513(2) 0.0268(8) Uani 1 1 d . . . . .
H12A H 0.562820 0.173298 0.081388 0.032 Uiso 1 1 calc R . . . .
H12B H 0.629404 0.125374 0.031714 0.032 Uiso 1 1 calc R . . . .
C13 C 0.5775(4) 0.2202(2) -0.0159(2) 0.0237(8) Uani 1 1 d . . . . .
C14 C 0.4761(4) 0.2586(2) -0.0200(2) 0.0295(8) Uani 1 1 d . . . . .
H14 H 0.430047 0.253205 0.016125 0.035 Uiso 1 1 calc R . . . .
C15 C 0.4439(4) 0.3036(2) -0.0758(2) 0.0305(9) Uani 1 1 d . . . . .
H15 H 0.375066 0.328709 -0.078377 0.037 Uiso 1 1 calc R . . . .
C16 C 0.5126(4) 0.3130(2) -0.1297(2) 0.0232(8) Uani 1 1 d . . . . .
C17 C 0.4881(4) 0.3634(2) -0.1854(2) 0.0274(8) Uani 1 1 d . . . . .
H17 H 0.422678 0.391217 -0.187526 0.033 Uiso 1 1 calc R . . . .
C18 C 0.5579(4) 0.3723(2) -0.2359(2) 0.0261(8) Uani 1 1 d . . . . .
C19 C 0.6536(4) 0.3290(2) -0.2347(2) 0.0284(8) Uani 1 1 d . . . . .
H19 H 0.700255 0.334095 -0.270616 0.034 Uiso 1 1 calc R . . . .
C20 C 0.6785(4) 0.2804(2) -0.1823(2) 0.0289(8) Uani 1 1 d . . . . .
H20 H 0.742028 0.251494 -0.182291 0.035 Uiso 1 1 calc R . . . .
C21 C 0.6107(3) 0.2722(2) -0.1277(2) 0.0222(7) Uani 1 1 d . . . . .
C22 C 0.6407(4) 0.2253(2) -0.0699(2) 0.0248(8) Uani 1 1 d . . . . .
H22 H 0.705345 0.197050 -0.068599 0.030 Uiso 1 1 calc R . . . .
N3 N 0.3640(3) 0.10503(17) 0.80234(17) 0.0209(6) Uani 1 1 d . . . . .
N4 N 0.2718(4) 0.2767(2) 0.4703(2) 0.0395(10) Uani 1 1 d . . . . .
C23 C 0.3618(4) 0.0531(2) 0.8617(2) 0.0232(8) Uani 1 1 d . . . . .
H23A H 0.333067 0.076905 0.902942 0.028 Uiso 1 1 calc R . . . .
H23B H 0.449487 0.044962 0.885706 0.028 Uiso 1 1 calc R . . . .
C24 C 0.2810(4) 0.1516(2) 0.7894(2) 0.0257(8) Uani 1 1 d . . . . .
H24 H 0.230158 0.156790 0.822395 0.031 Uiso 1 1 calc R . . . .
C25 C 0.2694(4) 0.1919(2) 0.7284(3) 0.0301(9) Uani 1 1 d . . . . .
H25 H 0.211360 0.225302 0.719882 0.036 Uiso 1 1 calc R . . . .
C26 C 0.3423(4) 0.1841(2) 0.6791(2) 0.0255(8) Uani 1 1 d . . . . .
C27 C 0.4300(4) 0.1376(2) 0.6958(2) 0.0296(8) Uani 1 1 d . . . . .
H27 H 0.483814 0.132504 0.664611 0.035 Uiso 1 1 calc R . . . .
C28 C 0.4390(4) 0.0986(2) 0.7577(2) 0.0294(8) Uani 1 1 d . . . . .
H28 H 0.499292 0.066790 0.768885 0.035 Uiso 1 1 calc R . . . .
C29 C 0.3225(4) 0.2206(2) 0.6083(2) 0.0314(9) Uani 1 1 d . . . . .
C30 C 0.2065(16) 0.2536(7) 0.5844(6) 0.027(3) Uani 0.54(2) 1 d . . . A 1
H30 H 0.150740 0.254340 0.615048 0.032 Uiso 0.54(2) 1 calc R . . A 1
C30A C 0.2608(16) 0.2711(9) 0.5910(8) 0.028(3) Uani 0.46(2) 1 d . . . A 2
H30A H 0.228849 0.293820 0.628535 0.034 Uiso 0.46(2) 1 calc R . . A 2
C31 C 0.1830(17) 0.2829(7) 0.5162(7) 0.029(3) Uani 0.54(2) 1 d . . . A 1
H31 H 0.112245 0.306401 0.499147 0.035 Uiso 0.54(2) 1 calc R . . A 1
C31A C 0.2357(15) 0.2966(10) 0.5187(10) 0.030(3) Uani 0.46(2) 1 d . . . A 2
H31A H 0.184081 0.333622 0.510084 0.036 Uiso 0.46(2) 1 calc R . . A 2
C32 C 0.3738(8) 0.2636(8) 0.5030(6) 0.035(3) Uani 0.54(2) 1 d . . . A 1
H32 H 0.440317 0.274677 0.479994 0.042 Uiso 0.54(2) 1 calc R . . A 1
C32A C 0.3498(15) 0.2176(10) 0.4787(7) 0.038(4) Uani 0.46(2) 1 d . . . A 2
H32A H 0.382602 0.201129 0.438993 0.045 Uiso 0.46(2) 1 calc R . . A 2
C33 C 0.4038(8) 0.2337(8) 0.5716(6) 0.034(3) Uani 0.54(2) 1 d . . . A 1
H33 H 0.486576 0.222818 0.591506 0.041 Uiso 0.54(2) 1 calc R . . A 1
C33A C 0.3728(14) 0.1876(9) 0.5459(7) 0.034(4) Uani 0.46(2) 1 d . . . A 2
H33A H 0.418446 0.147532 0.553379 0.041 Uiso 0.46(2) 1 calc R . . A 2
C34 C 0.2331(5) 0.2992(3) 0.3915(3) 0.0433(12) Uani 1 1 d . . . . .
H34A H 0.310216 0.312878 0.374371 0.052 Uiso 1 1 calc R . . . .
H34B H 0.195578 0.345200 0.393341 0.052 Uiso 1 1 calc R . . . .
C35 C 0.1338(4) 0.2307(2) 0.3351(2) 0.0353(10) Uani 1 1 d . . . . .
C36 C 0.0040(4) 0.2248(2) 0.3221(2) 0.0284(8) Uani 1 1 d . . . . .
H36 H -0.023366 0.265322 0.345978 0.034 Uiso 1 1 calc R . . . .
C37 C -0.0901(4) 0.1587(2) 0.2731(2) 0.0232(8) Uani 1 1 d . . . . .
C38 C -0.2248(4) 0.1498(2) 0.2593(2) 0.0242(8) Uani 1 1 d . . . . .
H38 H -0.255226 0.189983 0.281406 0.029 Uiso 1 1 calc R . . . .
C39 C -0.3113(4) 0.0838(2) 0.2142(2) 0.0242(8) Uani 1 1 d . . . . .
H39 H -0.401476 0.078064 0.205773 0.029 Uiso 1 1 calc R . . . .
C40 C -0.2679(4) 0.0237(2) 0.1799(2) 0.0220(7) Uani 1 1 d . . . . .
C41 C -0.1383(4) 0.0320(2) 0.1908(2) 0.0265(8) Uani 1 1 d . . . . .
H41 H -0.110090 -0.007753 0.166222 0.032 Uiso 1 1 calc R . . . .
C42 C -0.0459(4) 0.0989(2) 0.2380(2) 0.0267(8) Uani 1 1 d . . . . .
C43 C 0.0889(4) 0.1070(3) 0.2522(3) 0.0378(10) Uani 1 1 d . . . . .
H43 H 0.118773 0.067218 0.228973 0.045 Uiso 1 1 calc R . . . .
C44 C 0.1756(4) 0.1712(3) 0.2989(3) 0.0429(11) Uani 1 1 d . . . . .
H44 H 0.265647 0.176309 0.307421 0.051 Uiso 1 1 calc R . . . .
P1 P 0.06483(14) 0.39716(7) 0.69600(8) 0.0441(3) Uani 1 1 d . . . . .
F1 F 0.1108(4) 0.4785(2) 0.7489(3) 0.0855(14) Uani 1 1 d . . . . .
F2 F 0.0142(6) 0.3143(3) 0.6418(5) 0.154(3) Uani 1 1 d . . . . .
F3 F -0.0610(3) 0.3798(2) 0.7220(2) 0.0637(9) Uani 1 1 d . . . . .
F4 F -0.0120(5) 0.4332(4) 0.6278(2) 0.1110(19) Uani 1 1 d . . . . .
F5 F 0.1928(5) 0.4141(3) 0.6717(3) 0.0954(16) Uani 1 1 d . . . . .
F6 F 0.1386(5) 0.3586(3) 0.7626(4) 0.121(2) Uani 1 1 d . . . . .
P2 P 0.49451(11) 0.28698(8) 0.24830(7) 0.0423(3) Uani 1 1 d . . . . .
F7 F 0.4899(4) 0.2477(5) 0.3205(3) 0.137(3) Uani 1 1 d . . . . .
F8 F 0.5006(3) 0.3267(2) 0.17395(18) 0.0536(8) Uani 1 1 d . . . . .
F9 F 0.6503(3) 0.31092(18) 0.28274(16) 0.0474(7) Uani 1 1 d . . . . .
F10 F 0.5048(3) 0.20821(18) 0.2013(2) 0.0635(9) Uani 1 1 d . . . . .
F11 F 0.3395(3) 0.2619(2) 0.2120(2) 0.0614(9) Uani 1 1 d . . . . .
F12 F 0.4887(4) 0.3681(3) 0.2894(2) 0.113(2) Uani 1 1 d . . . . .
P3 P 0.4392(3) 0.02887(17) 0.3829(2) 0.0946(10) Uani 0.751(4) 1 d D U . B 1
F13 F 0.4290(7) -0.0572(4) 0.4085(5) 0.1049(19) Uani 0.751(4) 1 d D U . B 1
F14 F 0.4567(8) 0.1148(4) 0.3673(6) 0.130(2) Uani 0.751(4) 1 d D U . B 1
F15 F 0.5843(7) 0.0302(4) 0.3814(5) 0.109(2) Uani 0.751(4) 1 d D U . B 1
F16 F 0.3747(5) -0.0065(3) 0.2923(3) 0.0784(14) Uani 0.751(4) 1 d D U . B 1
F17 F 0.3040(8) 0.0284(5) 0.3916(5) 0.124(2) Uani 0.751(4) 1 d D U . B 1
F18 F 0.4903(9) 0.0646(5) 0.4723(5) 0.130(2) Uani 0.751(4) 1 d D U . B 1
P3A P 0.5386(15) 0.0455(8) 0.4533(9) 0.147(3) Uani 0.249(4) 1 d D U . B 2
F13A F 0.473(2) -0.0071(15) 0.4945(16) 0.124(4) Uani 0.249(4) 1 d D U . B 2
F14A F 0.612(2) 0.1010(13) 0.4184(15) 0.148(4) Uani 0.249(4) 1 d D U . B 2
F15A F 0.636(2) -0.0017(13) 0.4683(14) 0.141(4) Uani 0.249(4) 1 d D U . B 2
F16A F 0.486(2) -0.0153(13) 0.3789(13) 0.136(4) Uani 0.249(4) 1 d D U . B 2
F17A F 0.424(2) 0.0788(13) 0.4282(14) 0.126(4) Uani 0.249(4) 1 d D U . B 2
F18A F 0.602(3) 0.0950(14) 0.5316(13) 0.160(6) Uani 0.249(4) 1 d D U . B 2
P4 P 0.05507(10) 0.17047(6) 0.93700(7) 0.0321(3) Uani 1 1 d . . . . .
F19 F 0.1785(3) 0.13310(18) 0.95250(17) 0.0457(7) Uani 1 1 d . . . . .
F20 F -0.0688(3) 0.20713(17) 0.92067(18) 0.0465(7) Uani 1 1 d . . . . .
F21 F 0.1047(3) 0.21875(17) 0.87775(16) 0.0437(6) Uani 1 1 d . . . . .
F22 F 0.1345(3) 0.24135(18) 1.00613(17) 0.0505(7) Uani 1 1 d . . . . .
F23 F 0.0059(3) 0.12264(16) 0.99662(18) 0.0458(7) Uani 1 1 d . . . . .
F24 F -0.0231(3) 0.09905(17) 0.86772(18) 0.0511(7) Uani 1 1 d . . . . .
P5 P 0.500000 0.500000 0.500000 0.0262(3) Uani 1 2 d S T P . .
F25 F 0.5103(4) 0.53115(17) 0.58619(14) 0.0542(8) Uani 1 1 d . . . . .
F26 F 0.5344(3) 0.42076(16) 0.52359(15) 0.0515(8) Uani 1 1 d . . . . .
F27 F 0.3483(3) 0.46266(18) 0.4787(2) 0.0619(9) Uani 1 1 d . . . . .
N5 N 0.9609(9) 0.1244(5) 0.6051(6) 0.133(4) Uani 1 1 d . . . C 1
C45 C 0.9109(7) 0.1453(4) 0.6512(6) 0.084(2) Uani 1 1 d . . . C 1
C46 C 0.8569(6) 0.1711(4) 0.7058(4) 0.0675(17) Uani 1 1 d . . . C 1
H46A H 0.795653 0.201747 0.683079 0.101 Uiso 1 1 calc GR . . C 1
H46B H 0.925946 0.203613 0.751006 0.101 Uiso 1 1 calc GR . . C 1
H46C H 0.811111 0.125987 0.721922 0.101 Uiso 1 1 calc GR . . C 1
N6 N 0.3253(12) 0.7257(10) 0.4298(8) 0.154(6) Uani 1 1 d . . . D 1
C47 C 0.2831(17) 0.7478(9) 0.4758(10) 0.144(8) Uani 1 1 d . . . D 1
C48 C 0.2330(16) 0.7753(8) 0.5326(7) 0.154(6) Uani 1 1 d . . . D 1
H48A H 0.286615 0.826921 0.560079 0.231 Uiso 1 1 calc GR . . D 1
H48B H 0.233555 0.739037 0.569564 0.231 Uiso 1 1 calc GR . . D 1
H48C H 0.143746 0.779056 0.507930 0.231 Uiso 1 1 calc GR . . D 1
N7 N 0.3579(4) 0.4618(3) 1.0350(2) 0.0429(9) Uani 1 1 d . . . E 1
C49 C 0.3455(4) 0.4974(3) 0.9865(3) 0.0330(9) Uani 1 1 d . . . E 1
C50 C 0.3279(5) 0.5427(3) 0.9240(3) 0.0448(11) Uani 1 1 d . . . E 1
H50A H 0.278226 0.580751 0.932610 0.067 Uiso 1 1 calc GR . . E 1
H50B H 0.280627 0.507711 0.874467 0.067 Uiso 1 1 calc GR . . E 1
H50C H 0.412856 0.570242 0.922841 0.067 Uiso 1 1 calc GR . . E 1
N8 N 0.9089(5) 0.3967(3) 1.0203(3) 0.0489(10) Uani 1 1 d . . . F 1
C51 C 0.9541(5) 0.3966(3) 0.9722(3) 0.0362(10) Uani 1 1 d . . . F 1
C52 C 1.0130(5) 0.3962(3) 0.9108(3) 0.0434(11) Uani 1 1 d . . . F 1
H52A H 1.086608 0.371865 0.924834 0.065 Uiso 1 1 calc GR . . F 1
H52B H 1.043293 0.449899 0.903953 0.065 Uiso 1 1 calc GR . . F 1
H52C H 0.948539 0.366434 0.862341 0.065 Uiso 1 1 calc GR . . F 1
N9 N 0.3545(5) -0.0042(3) 0.0307(3) 0.0573(12) Uani 1 1 d . . . G 1
C53 C 0.3034(5) 0.0251(3) 0.0668(3) 0.0387(10) Uani 1 1 d . . . G 1
C54 C 0.2394(6) 0.0626(3) 0.1137(3) 0.0496(12) Uani 1 1 d . . . G 1
H54A H 0.273850 0.055371 0.167564 0.074 Uiso 1 1 calc GR . . G 1
H54B H 0.145823 0.039133 0.093843 0.074 Uiso 1 1 calc GR . . G 1
H54C H 0.255294 0.118450 0.111366 0.074 Uiso 1 1 calc GR . . G 1
N10 N 0.9892(4) 0.3912(3) 0.4216(3) 0.0473(10) Uani 1 1 d . . . H 1
C55 C 0.9042(5) 0.4135(3) 0.4300(3) 0.0439(11) Uani 1 1 d . . . H 1
C56 C 0.7963(5) 0.4434(4) 0.4414(3) 0.0554(14) Uani 1 1 d . . . H 1
H56A H 0.815039 0.462208 0.496660 0.083 Uiso 1 1 calc GR . . H 1
H56B H 0.716727 0.401495 0.422516 0.083 Uiso 1 1 calc GR . . H 1
H56C H 0.784865 0.486411 0.412592 0.083 Uiso 1 1 calc GR . . H 1
N11 N 0.800(2) 0.0062(9) 0.3802(9) 0.212(13) Uani 0.689(19) 1 d . U . I 1
N11A N 1.1265(13) 0.1025(8) 0.4563(8) 0.045(5) Uani 0.311(19) 1 d . U . I 2
C57 C 0.8937(9) 0.0293(4) 0.4078(4) 0.079(2) Uani 1 1 d . . . . .
H57A H 0.865431 0.016907 0.451954 0.118 Uiso 0.311(19) 1 calc GR . . I 2
H57B H 0.875284 -0.018678 0.370605 0.118 Uiso 0.311(19) 1 calc GR . . I 2
H57C H 0.847007 0.065942 0.382590 0.118 Uiso 0.311(19) 1 calc GR . . I 2
C58 C 1.0345(10) 0.0650(4) 0.4352(4) 0.081(2) Uani 1 1 d . . . . .
H58A H 1.056095 0.097783 0.398705 0.121 Uiso 0.689(19) 1 calc GR . . I 1
H58B H 1.082128 0.023902 0.438591 0.121 Uiso 0.689(19) 1 calc GR . . I 1
H58C H 1.058636 0.097199 0.486420 0.121 Uiso 0.689(19) 1 calc GR . . I 1

loop_
_atom_site_aniso_label
_atom_site_aniso_U_11
_atom_site_aniso_U_22
_atom_site_aniso_U_33
_atom_site_aniso_U_23
_atom_site_aniso_U_13
_atom_site_aniso_U_12
N1 0.0265(16) 0.0249(16) 0.0222(16) 0.0099(13) 0.0034(13) 0.0005(13)
N2 0.0272(16) 0.0198(15) 0.0172(14) 0.0065(11) 0.0062(12) 0.0015(12)
C1 0.0246(19) 0.030(2) 0.026(2) 0.0092(16) -0.0018(16) -0.0041(16)
C2 0.030(2) 0.0277(19) 0.0169(17) 0.0080(14) 0.0030(15) 0.0030(15)
C3 0.0269(19) 0.0252(18) 0.0192(17) 0.0076(14) 0.0060(15) 0.0046(15)
C4 0.0264(18) 0.0194(17) 0.0211(17) 0.0083(14) 0.0060(15) 0.0056(14)
C5 0.034(2) 0.0228(18) 0.0250(19) 0.0048(15) 0.0123(16) 0.0036(16)
C6 0.032(2) 0.031(2) 0.029(2) 0.0109(16) 0.0135(17) 0.0040(16)
C7 0.0285(19) 0.0210(17) 0.0142(16) 0.0079(13) 0.0074(14) 0.0044(14)
C8 0.0289(19) 0.0184(17) 0.0167(16) 0.0039(13) 0.0064(14) 0.0048(14)
C9 0.0269(18) 0.0234(18) 0.0196(17) 0.0071(14) 0.0079(15) 0.0066(14)
C10 0.034(2) 0.0182(17) 0.0197(17) 0.0057(13) 0.0104(15) 0.0070(15)
C11 0.0273(19) 0.0227(18) 0.0206(17) 0.0077(14) 0.0096(15) 0.0065(14)
C12 0.0265(19) 0.0244(18) 0.0241(19) 0.0073(15) 0.0050(15) -0.0033(15)
C13 0.0252(18) 0.0185(17) 0.0206(17) 0.0028(14) 0.0040(14) -0.0050(14)
C14 0.034(2) 0.031(2) 0.0239(19) 0.0018(15) 0.0132(16) 0.0042(16)
C15 0.034(2) 0.034(2) 0.026(2) 0.0035(16) 0.0122(17) 0.0121(17)
C16 0.0214(17) 0.0209(17) 0.0218(18) -0.0004(14) 0.0038(14) -0.0004(14)
C17 0.0246(19) 0.0248(19) 0.0276(19) 0.0033(15) 0.0036(15) 0.0024(15)
C18 0.0231(18) 0.0246(18) 0.0208(18) 0.0046(15) -0.0006(15) -0.0052(14)
C19 0.0218(18) 0.033(2) 0.029(2) 0.0096(16) 0.0086(15) -0.0001(15)
C20 0.0212(18) 0.035(2) 0.034(2) 0.0117(17) 0.0128(16) 0.0050(15)
C21 0.0172(16) 0.0214(17) 0.0226(18) 0.0014(14) 0.0043(14) -0.0030(13)
C22 0.0209(17) 0.0250(18) 0.0255(19) 0.0055(15) 0.0057(15) 0.0004(14)
N3 0.0240(15) 0.0166(14) 0.0173(14) 0.0018(11) 0.0036(12) -0.0010(11)
N4 0.033(2) 0.042(2) 0.0260(19) 0.0161(17) -0.0038(18) -0.0158(17)
C23 0.0297(19) 0.0191(17) 0.0176(17) 0.0056(14) 0.0044(15) 0.0022(14)
C24 0.0232(18) 0.0249(18) 0.030(2) 0.0082(15) 0.0100(15) 0.0045(15)
C25 0.0234(19) 0.031(2) 0.037(2) 0.0166(17) 0.0086(17) 0.0055(15)
C26 0.0251(18) 0.0206(17) 0.0207(18) 0.0047(14) 0.0006(15) -0.0073(14)
C27 0.041(2) 0.0271(19) 0.0236(19) 0.0047(15) 0.0163(17) 0.0063(17)
C28 0.037(2) 0.0266(19) 0.030(2) 0.0067(16) 0.0140(17) 0.0132(16)
C29 0.028(2) 0.027(2) 0.026(2) 0.0101(16) -0.0020(16) -0.0099(17)
C30 0.032(7) 0.023(5) 0.023(4) 0.005(3) 0.005(5) 0.008(5)
C30A 0.017(6) 0.040(8) 0.029(6) 0.006(5) 0.013(6) 0.004(5)
C31 0.039(8) 0.027(5) 0.023(5) 0.009(4) 0.010(6) 0.012(6)
C31A 0.014(6) 0.037(7) 0.043(7) 0.017(5) 0.009(6) 0.008(6)
C32 0.033(5) 0.034(7) 0.030(5) 0.011(5) 0.010(4) -0.013(4)
C32A 0.070(8) 0.034(8) 0.034(6) 0.016(6) 0.032(6) 0.036(7)
C33 0.024(4) 0.041(7) 0.026(5) 0.009(5) 0.002(3) -0.010(4)
C33A 0.055(7) 0.036(8) 0.024(5) 0.008(5) 0.018(5) 0.032(7)
C34 0.041(2) 0.040(2) 0.028(2) 0.0199(19) -0.0068(19) -0.018(2)
C35 0.036(2) 0.032(2) 0.026(2) 0.0168(17) 0.0000(17) -0.0100(18)
C36 0.035(2) 0.0243(19) 0.0190(18) 0.0095(15) 0.0033(16) -0.0024(16)
C37 0.0308(19) 0.0207(17) 0.0167(17) 0.0092(14) 0.0065(15) 0.0019(15)
C38 0.032(2) 0.0197(17) 0.0204(17) 0.0069(14) 0.0057(15) 0.0065(15)
C39 0.0255(18) 0.0226(18) 0.0220(18) 0.0081(14) 0.0032(15) 0.0048(14)
C40 0.0273(18) 0.0189(17) 0.0172(16) 0.0064(13) 0.0047(14) 0.0019(14)
C41 0.033(2) 0.0229(18) 0.0258(19) 0.0054(15) 0.0137(16) 0.0040(15)
C42 0.0271(19) 0.0269(19) 0.0268(19) 0.0091(15) 0.0116(16) 0.0013(15)
C43 0.030(2) 0.038(2) 0.049(3) 0.009(2) 0.020(2) 0.0036(18)
C44 0.026(2) 0.049(3) 0.050(3) 0.017(2) 0.011(2) -0.0034(19)
P1 0.0613(8) 0.0308(6) 0.0496(7) -0.0002(5) 0.0341(6) 0.0115(5)
F1 0.073(2) 0.057(2) 0.096(3) -0.037(2) -0.009(2) 0.0263(18)
F2 0.112(4) 0.076(3) 0.262(8) -0.092(4) 0.113(5) -0.020(3)
F3 0.062(2) 0.084(2) 0.067(2) 0.0220(18) 0.0383(17) 0.0359(18)
F4 0.103(3) 0.165(5) 0.043(2) 0.043(3) 0.010(2) -0.009(3)
F5 0.095(3) 0.081(3) 0.121(4) -0.014(2) 0.083(3) -0.013(2)
F6 0.092(3) 0.146(5) 0.201(6) 0.133(5) 0.088(4) 0.084(3)
P2 0.0297(6) 0.0682(8) 0.0332(6) 0.0036(6) 0.0104(5) 0.0234(6)
F7 0.051(2) 0.315(8) 0.091(3) 0.131(5) 0.040(2) 0.074(4)
F8 0.0393(15) 0.070(2) 0.0511(17) 0.0153(15) 0.0100(13) 0.0153(14)
F9 0.0307(13) 0.0659(18) 0.0372(14) -0.0120(13) 0.0014(11) 0.0173(12)
F10 0.0378(16) 0.0454(17) 0.094(3) -0.0016(17) 0.0042(16) 0.0122(13)
F11 0.0294(15) 0.103(3) 0.063(2) 0.0335(19) 0.0179(14) 0.0254(16)
F12 0.077(3) 0.159(4) 0.072(3) -0.068(3) -0.024(2) 0.080(3)
P3 0.105(2) 0.0667(16) 0.139(3) 0.0086(16) 0.0751(19) 0.0306(14)
F13 0.118(5) 0.075(3) 0.134(5) 0.017(3) 0.057(4) 0.028(3)
F14 0.135(6) 0.090(4) 0.192(7) 0.033(4) 0.081(5) 0.043(4)
F15 0.099(4) 0.085(4) 0.158(5) 0.008(4) 0.068(4) 0.023(3)
F16 0.076(3) 0.087(3) 0.096(3) 0.026(3) 0.047(3) 0.037(3)
F17 0.126(5) 0.119(5) 0.168(6) 0.032(5) 0.092(5) 0.052(4)
F18 0.169(6) 0.096(4) 0.151(5) -0.015(4) 0.080(4) 0.062(4)
P3A 0.156(6) 0.114(5) 0.160(6) 0.010(5) 0.045(5) 0.025(5)
F13A 0.149(8) 0.088(7) 0.147(7) 0.010(6) 0.057(6) 0.045(6)
F14A 0.153(8) 0.109(7) 0.181(8) 0.008(7) 0.061(7) 0.024(7)
F15A 0.151(8) 0.115(8) 0.165(10) 0.008(8) 0.065(7) 0.035(7)
F16A 0.140(8) 0.106(7) 0.168(7) 0.002(7) 0.068(7) 0.025(7)
F17A 0.151(7) 0.096(8) 0.146(9) 0.010(7) 0.065(7) 0.039(6)
F18A 0.167(11) 0.127(10) 0.169(8) -0.014(8) 0.047(8) 0.027(9)
P4 0.0327(6) 0.0343(6) 0.0397(6) 0.0112(5) 0.0209(5) 0.0152(4)
F19 0.0470(15) 0.0606(17) 0.0513(16) 0.0239(14) 0.0297(13) 0.0335(14)
F20 0.0425(15) 0.0474(15) 0.0677(19) 0.0229(14) 0.0303(14) 0.0258(12)
F21 0.0481(15) 0.0520(16) 0.0487(16) 0.0230(13) 0.0306(13) 0.0220(13)
F22 0.0518(17) 0.0520(17) 0.0483(16) -0.0014(13) 0.0251(14) 0.0058(13)
F23 0.0508(16) 0.0474(15) 0.0603(17) 0.0258(13) 0.0365(14) 0.0224(13)
F24 0.0553(17) 0.0428(15) 0.0535(17) 0.0005(13) 0.0168(14) 0.0127(13)
P5 0.0394(8) 0.0210(7) 0.0139(6) 0.0007(5) 0.0035(5) 0.0062(6)
F25 0.101(2) 0.0507(16) 0.0156(12) 0.0017(11) 0.0110(13) 0.0409(17)
F26 0.095(2) 0.0337(14) 0.0294(13) 0.0071(11) 0.0136(14) 0.0314(15)
F27 0.0505(18) 0.0391(16) 0.086(2) -0.0162(15) 0.0240(17) -0.0009(13)
N5 0.094(6) 0.103(6) 0.171(9) -0.050(6) 0.019(6) 0.026(5)
C45 0.057(4) 0.054(4) 0.117(7) -0.009(4) 0.002(4) 0.014(3)
C46 0.055(3) 0.074(4) 0.069(4) 0.016(3) 0.018(3) 0.008(3)
N6 0.090(7) 0.195(13) 0.146(11) 0.103(11) -0.017(7) 0.008(7)
C47 0.133(13) 0.121(11) 0.112(11) 0.079(10) -0.039(9) -0.028(9)
C48 0.220(16) 0.135(10) 0.069(6) 0.026(7) 0.013(8) 0.003(10)
N7 0.043(2) 0.055(2) 0.040(2) 0.018(2) 0.0181(18) 0.0199(19)
C49 0.027(2) 0.035(2) 0.034(2) 0.0000(18) 0.0070(17) 0.0065(17)
C50 0.036(2) 0.049(3) 0.046(3) 0.020(2) 0.006(2) 0.009(2)
N8 0.066(3) 0.050(2) 0.043(2) 0.0186(19) 0.025(2) 0.024(2)
C51 0.040(2) 0.033(2) 0.034(2) 0.0098(18) 0.009(2) 0.0076(18)
C52 0.044(3) 0.044(3) 0.039(3) 0.005(2) 0.017(2) -0.002(2)
N9 0.069(3) 0.073(3) 0.046(2) 0.013(2) 0.023(2) 0.045(3)
C53 0.045(3) 0.044(3) 0.034(2) 0.0135(19) 0.015(2) 0.020(2)
C54 0.059(3) 0.063(3) 0.041(3) 0.011(2) 0.026(2) 0.032(3)
N10 0.041(2) 0.051(2) 0.045(2) -0.0037(19) 0.0132(19) 0.0056(19)
C55 0.042(3) 0.051(3) 0.029(2) -0.007(2) 0.008(2) -0.001(2)
C56 0.039(3) 0.072(4) 0.048(3) -0.010(3) 0.015(2) 0.007(2)
N11 0.230(19) 0.132(12) 0.114(11) 0.047(9) -0.084(12) -0.118(13)
N11A 0.038(8) 0.035(8) 0.039(8) 0.001(5) 0.000(6) -0.022(6)
C57 0.096(6) 0.055(4) 0.057(4) 0.016(3) -0.009(4) 0.000(4)
C58 0.125(7) 0.058(4) 0.051(4) 0.019(3) 0.026(4) 0.004(5)

loop_
_atom_type_symbol
_atom_type_description
_atom_type_scat_dispersion_real
_atom_type_scat_dispersion_imag
_atom_type_scat_source
C C 0.0181 0.0091 'International Tables Vol C Tables 4.2.6.8 and 6.1.1.4'
H H 0.0000 0.0000 'International Tables Vol C Tables 4.2.6.8 and 6.1.1.4'
F F 0.0727 0.0534 'International Tables Vol C Tables 4.2.6.8 and 6.1.1.4'
N N 0.0311 0.0180 'International Tables Vol C Tables 4.2.6.8 and 6.1.1.4'
P P 0.2955 0.4335 'International Tables Vol C Tables 4.2.6.8 and 6.1.1.4'

loop_
_geom_angle_atom_site_label_1
_geom_angle_atom_site_label_2
_geom_angle_atom_site_label_3
_geom_angle
_geom_angle_site_symmetry_1
_geom_angle_site_symmetry_3
C2 N1 C1 120.4(3) . .
C6 N1 C1 118.5(3) . .
C6 N1 C2 121.1(3) . .
C9 N2 C12 118.0(3) . .
C10 N2 C9 121.2(3) . .
C10 N2 C12 120.4(3) . .
N1 C1 H1A 110.0 . .
N1 C1 H1B 110.0 . .
N1 C1 C18 108.6(3) . 2_765
H1A C1 H1B 108.3 . .
C18 C1 H1A 110.0 2_765 .
C18 C1 H1B 110.0 2_765 .
N1 C2 H2 119.9 . .
N1 C2 C3 120.1(4) . .
C3 C2 H2 119.9 . .
C2 C3 H3 120.0 . .
C2 C3 C4 119.9(4) . .
C4 C3 H3 120.0 . .
C3 C4 C7 120.9(3) . .
C5 C4 C3 118.3(3) . .
C5 C4 C7 120.8(3) . .
C4 C5 H5 120.1 . .
C6 C5 C4 119.9(4) . .
C6 C5 H5 120.1 . .
N1 C6 C5 120.8(4) . .
N1 C6 H6 119.6 . .
C5 C6 H6 119.6 . .
C8 C7 C4 120.4(3) . .
C8 C7 C11 118.4(3) . .
C11 C7 C4 121.2(3) . .
C7 C8 H8 120.1 . .
C9 C8 C7 119.8(3) . .
C9 C8 H8 120.1 . .
N2 C9 C8 120.4(3) . .
N2 C9 H9 119.8 . .
C8 C9 H9 119.8 . .
N2 C10 H10 119.9 . .
N2 C10 C11 120.3(3) . .
C11 C10 H10 119.9 . .
C7 C11 H11 120.2 . .
C10 C11 C7 119.7(4) . .
C10 C11 H11 120.2 . .
N2 C12 H12A 110.2 . .
N2 C12 H12B 110.2 . .
N2 C12 C13 107.6(3) . .
H12A C12 H12B 108.5 . .
C13 C12 H12A 110.2 . .
C13 C12 H12B 110.2 . .
C14 C13 C12 120.6(3) . .
C22 C13 C12 119.3(4) . .
C22 C13 C14 119.9(3) . .
C13 C14 H14 119.7 . .
C15 C14 C13 120.6(4) . .
C15 C14 H14 119.7 . .
C14 C15 H15 119.8 . .
C14 C15 C16 120.4(4) . .
C16 C15 H15 119.8 . .
C15 C16 C17 122.3(4) . .
C21 C16 C15 119.2(3) . .
C21 C16 C17 118.5(3) . .
C16 C17 H17 119.6 . .
C18 C17 C16 120.9(4) . .
C18 C17 H17 119.6 . .
C17 C18 C1 121.4(4) . 2_765
C17 C18 C19 120.0(4) . .
C19 C18 C1 118.5(4) . 2_765
C18 C19 H19 119.9 . .
C20 C19 C18 120.3(4) . .
C20 C19 H19 119.9 . .
C19 C20 H20 119.6 . .
C19 C20 C21 120.8(4) . .
C21 C20 H20 119.6 . .
C16 C21 C20 119.6(3) . .
C16 C21 C22 119.0(3) . .
C22 C21 C20 121.5(4) . .
C13 C22 C21 120.8(4) . .
C13 C22 H22 119.6 . .
C21 C22 H22 119.6 . .
C24 N3 C23 119.3(3) . .
C28 N3 C23 119.6(3) . .
C28 N3 C24 120.8(3) . .
C31 N4 C34 116.4(6) . .
C31A N4 C32A 120.3(9) . .
C31A N4 C34 124.0(9) . .
C32 N4 C31 116.8(7) . .
C32 N4 C34 126.1(6) . .
C32A N4 C34 115.3(6) . .
N3 C23 H23A 110.3 . .
N3 C23 H23B 110.3 . .
N3 C23 C40 107.0(3) . 2_556
H23A C23 H23B 108.6 . .
C40 C23 H23A 110.3 2_556 .
C40 C23 H23B 110.3 2_556 .
N3 C24 H24 119.9 . .
N3 C24 C25 120.2(4) . .
C25 C24 H24 119.9 . .
C24 C25 H25 119.8 . .
C24 C25 C26 120.4(4) . .
C26 C25 H25 119.8 . .
C25 C26 C29 121.6(4) . .
C27 C26 C25 117.8(3) . .
C27 C26 C29 120.6(4) . .
C26 C27 H27 120.0 . .
C28 C27 C26 119.9(4) . .
C28 C27 H27 120.0 . .
N3 C28 C27 120.9(4) . .
N3 C28 H28 119.5 . .
C27 C28 H28 119.5 . .
C26 C29 C33A 116.7(5) . .
C30 C29 C26 117.2(6) . .
C30A C29 C26 127.6(7) . .
C30A C29 C33A 115.4(8) . .
C33 C29 C26 125.2(5) . .
C33 C29 C30 117.1(7) . .
C29 C30 H30 121.3 . .
C31 C30 C29 117.4(11) . .
C31 C30 H30 121.3 . .
C29 C30A H30A 118.2 . .
C29 C30A C31A 123.6(12) . .
C31A C30A H30A 118.2 . .
N4 C31 H31 121.0 . .
C30 C31 N4 117.9(10) . .
C30 C31 H31 121.0 . .
N4 C31A C30A 125.5(13) . .
N4 C31A H31A 117.3 . .
C30A C31A H31A 117.3 . .
N4 C32 H32 117.1 . .
N4 C32 C33 125.9(8) . .
C33 C32 H32 117.1 . .
N4 C32A H32A 121.2 . .
C33A C32A N4 117.5(8) . .
C33A C32A H32A 121.2 . .
C29 C33 C32 121.3(8) . .
C29 C33 H33 119.4 . .
C32 C33 H33 119.4 . .
C29 C33A H33A 121.2 . .
C32A C33A C29 117.6(7) . .
C32A C33A H33A 121.2 . .
N4 C34 H34A 110.0 . .
N4 C34 H34B 110.0 . .
N4 C34 C35 108.7(3) . .
H34A C34 H34B 108.3 . .
C35 C34 H34A 110.0 . .
C35 C34 H34B 110.0 . .
C36 C35 C34 120.1(5) . .
C36 C35 C44 120.0(4) . .
C44 C35 C34 119.8(4) . .
C35 C36 H36 119.6 . .
C35 C36 C37 120.8(4) . .
C37 C36 H36 119.6 . .
C36 C37 C42 118.2(4) . .
C38 C37 C36 122.5(4) . .
C38 C37 C42 119.3(3) . .
C37 C38 H38 119.9 . .
C39 C38 C37 120.3(4) . .
C39 C38 H38 119.9 . .
C38 C39 H39 119.7 . .
C38 C39 C40 120.7(4) . .
C40 C39 H39 119.7 . .
C39 C40 C23 120.4(3) . 2_556
C41 C40 C23 119.3(3) . 2_556
C41 C40 C39 120.0(3) . .
C40 C41 H41 119.5 . .
C40 C41 C42 120.9(4) . .
C42 C41 H41 119.5 . .
C41 C42 C37 118.8(4) . .
C41 C42 C43 121.6(4) . .
C43 C42 C37 119.6(4) . .
C42 C43 H43 119.8 . .
C44 C43 C42 120.3(4) . .
C44 C43 H43 119.8 . .
C35 C44 H44 119.5 . .
C43 C44 C35 121.0(4) . .
C43 C44 H44 119.5 . .
F1 P1 F2 178.5(3) . .
F1 P1 F3 89.5(2) . .
F1 P1 F4 89.8(3) . .
F1 P1 F5 90.3(2) . .
F1 P1 F6 91.9(3) . .
F2 P1 F3 89.2(2) . .
F2 P1 F5 91.0(2) . .
F3 P1 F5 178.8(3) . .
F4 P1 F2 89.4(4) . .
F4 P1 F3 88.6(2) . .
F4 P1 F5 92.7(3) . .
F6 P1 F2 88.8(4) . .
F6 P1 F3 90.8(2) . .
F6 P1 F4 178.2(3) . .
F6 P1 F5 87.9(3) . .
F7 P2 F8 179.3(3) . .
F7 P2 F9 89.5(2) . .
F7 P2 F10 92.2(3) . .
F7 P2 F11 91.3(2) . .
F7 P2 F12 92.4(4) . .
F9 P2 F8 90.01(17) . .
F10 P2 F8 87.2(2) . .
F10 P2 F9 88.36(16) . .
F11 P2 F8 89.16(16) . .
F11 P2 F9 178.49(19) . .
F11 P2 F10 90.34(19) . .
F12 P2 F8 88.2(3) . .
F12 P2 F9 90.2(2) . .
F12 P2 F10 175.1(3) . .
F12 P2 F11 91.0(2) . .
F14 P3 F13 174.1(5) . .
F14 P3 F15 89.8(4) . .
F14 P3 F16 92.4(5) . .
F14 P3 F18 87.0(5) . .
F15 P3 F13 89.4(4) . .
F16 P3 F13 93.5(4) . .
F16 P3 F15 93.1(4) . .
F17 P3 F13 89.1(4) . .
F17 P3 F14 91.3(4) . .
F17 P3 F15 175.3(5) . .
F17 P3 F16 91.4(4) . .
F17 P3 F18 83.5(5) . .
F18 P3 F13 87.2(5) . .
F18 P3 F15 92.0(5) . .
F18 P3 F16 174.8(4) . .
F13A P3A F15A 84.7(12) . .
F13A P3A F16A 91.8(12) . .
F13A P3A F17A 91.0(13) . .
F13A P3A F18A 84.0(12) . .
F14A P3A F13A 175.2(15) . .
F14A P3A F15A 93.7(13) . .
F14A P3A F16A 92.4(12) . .
F14A P3A F17A 91.4(12) . .
F14A P3A F18A 91.5(12) . .
F15A P3A F16A 79.2(11) . .
F15A P3A F17A 168.8(14) . .
F15A P3A F18A 91.7(12) . .
F17A P3A F16A 90.6(12) . .
F17A P3A F18A 98.1(13) . .
F18A P3A F16A 170.3(14) . .
P3A F13A P3A 158(2) 2_656 .
F19 P4 F21 89.80(14) . .
F20 P4 F19 179.38(19) . .
F20 P4 F21 90.06(15) . .
F20 P4 F23 89.92(15) . .
F22 P4 F19 90.53(17) . .
F22 P4 F20 90.07(17) . .
F22 P4 F21 89.87(16) . .
F22 P4 F23 89.80(17) . .
F22 P4 F24 179.33(17) . .
F23 P4 F19 90.22(15) . .
F23 P4 F21 179.7(2) . .
F24 P4 F19 88.81(17) . .
F24 P4 F20 90.59(17) . .
F24 P4 F21 90.01(17) . .
F24 P4 F23 90.32(17) . .
F25 P5 F25 180.0(2) 2_666 .
F25 P5 F26 88.91(14) 2_666 .
F25 P5 F26 91.09(14) . .
F25 P5 F26 88.91(14) . 2_666
F25 P5 F26 91.09(14) 2_666 2_666
F25 P5 F27 88.80(19) 2_666 .
F25 P5 F27 88.80(19) . 2_666
F25 P5 F27 91.20(19) . .
F25 P5 F27 91.20(19) 2_666 2_666
F26 P5 F26 180.00(6) 2_666 .
F27 P5 F26 91.57(18) . .
F27 P5 F26 91.57(18) 2_666 2_666
F27 P5 F26 88.43(18) 2_666 .
F27 P5 F26 88.43(18) . 2_666
F27 P5 F27 180.0(2) 2_666 .
N5 C45 C46 178.1(9) . .
C45 C46 H46A 109.5 . .
C45 C46 H46B 109.5 . .
C45 C46 H46C 109.5 . .
H46A C46 H46B 109.5 . .
H46A C46 H46C 109.5 . .
H46B C46 H46C 109.5 . .
N6 C47 C48 179.3(19) . .
C47 C48 H48A 109.5 . .
C47 C48 H48B 109.5 . .
C47 C48 H48C 109.5 . .
H48A C48 H48B 109.5 . .
H48A C48 H48C 109.5 . .
H48B C48 H48C 109.5 . .
N7 C49 C50 179.3(5) . .
C49 C50 H50A 109.5 . .
C49 C50 H50B 109.5 . .
C49 C50 H50C 109.5 . .
H50A C50 H50B 109.5 . .
H50A C50 H50C 109.5 . .
H50B C50 H50C 109.5 . .
N8 C51 C52 179.5(5) . .
C51 C52 H52A 109.5 . .
C51 C52 H52B 109.5 . .
C51 C52 H52C 109.5 . .
H52A C52 H52B 109.5 . .
H52A C52 H52C 109.5 . .
H52B C52 H52C 109.5 . .
N9 C53 C54 179.4(5) . .
C53 C54 H54A 109.5 . .
C53 C54 H54B 109.5 . .
C53 C54 H54C 109.5 . .
H54A C54 H54B 109.5 . .
H54A C54 H54C 109.5 . .
H54B C54 H54C 109.5 . .
N10 C55 C56 179.2(6) . .
C55 C56 H56A 109.5 . .
C55 C56 H56B 109.5 . .
C55 C56 H56C 109.5 . .
H56A C56 H56B 109.5 . .
H56A C56 H56C 109.5 . .
H56B C56 H56C 109.5 . .
N11 C57 C58 170.1(14) . .
H57A C57 H57B 109.5 . .
H57A C57 H57C 109.5 . .
H57B C57 H57C 109.5 . .
C58 C57 H57A 109.5 . .
C58 C57 H57B 109.5 . .
C58 C57 H57C 109.5 . .
N11A C58 C57 166.3(12) . .
C57 C58 H58A 109.5 . .
C57 C58 H58B 109.5 . .
C57 C58 H58C 109.5 . .
H58A C58 H58B 109.5 . .
H58A C58 H58C 109.5 . .
H58B C58 H58C 109.5 . .

loop_
_geom_bond_atom_site_label_1
_geom_bond_atom_site_label_2
_geom_bond_distance
_geom_bond_site_symmetry_2
N1 C1 1.493(5) .
N1 C2 1.351(5) .
N1 C6 1.350(5) .
N2 C9 1.347(5) .
N2 C10 1.344(5) .
N2 C12 1.499(5) .
C1 H1A 0.9900 .
C1 H1B 0.9900 .
C1 C18 1.507(5) 2_765
C2 H2 0.9500 .
C2 C3 1.376(5) .
C3 H3 0.9500 .
C3 C4 1.402(5) .
C4 C5 1.392(6) .
C4 C7 1.480(5) .
C5 H5 0.9500 .
C5 C6 1.368(6) .
C6 H6 0.9500 .
C7 C8 1.392(5) .
C7 C11 1.395(5) .
C8 H8 0.9500 .
C8 C9 1.372(5) .
C9 H9 0.9500 .
C10 H10 0.9500 .
C10 C11 1.379(5) .
C11 H11 0.9500 .
C12 H12A 0.9900 .
C12 H12B 0.9900 .
C12 C13 1.517(5) .
C13 C14 1.415(6) .
C13 C22 1.371(5) .
C14 H14 0.9500 .
C14 C15 1.370(6) .
C15 H15 0.9500 .
C15 C16 1.417(6) .
C16 C17 1.428(5) .
C16 C21 1.416(5) .
C17 H17 0.9500 .
C17 C18 1.371(6) .
C18 C19 1.427(6) .
C19 H19 0.9500 .
C19 C20 1.361(6) .
C20 H20 0.9500 .
C20 C21 1.420(5) .
C21 C22 1.419(5) .
C22 H22 0.9500 .
N3 C23 1.499(4) .
N3 C24 1.343(5) .
N3 C28 1.338(5) .
N4 C31 1.484(16) .
N4 C31A 1.128(18) .
N4 C32 1.196(11) .
N4 C32A 1.479(11) .
N4 C34 1.501(5) .
C23 H23A 0.9900 .
C23 H23B 0.9900 .
C23 C40 1.510(5) 2_556
C24 H24 0.9500 .
C24 C25 1.376(6) .
C25 H25 0.9500 .
C25 C26 1.391(6) .
C26 C27 1.385(6) .
C26 C29 1.488(5) .
C27 H27 0.9500 .
C27 C28 1.377(6) .
C28 H28 0.9500 .
C29 C30 1.488(14) .
C29 C30A 1.245(15) .
C29 C33 1.275(10) .
C29 C33A 1.526(10) .
C30 H30 0.9500 .
C30 C31 1.378(16) .
C30A H30A 0.9500 .
C30A C31A 1.41(2) .
C31 H31 0.9500 .
C31A H31A 0.9500 .
C32 H32 0.9500 .
C32 C33 1.392(11) .
C32A H32A 0.9500 .
C32A C33A 1.366(13) .
C33 H33 0.9500 .
C33A H33A 0.9500 .
C34 H34A 0.9900 .
C34 H34B 0.9900 .
C34 C35 1.517(6) .
C35 C36 1.369(6) .
C35 C44 1.415(7) .
C36 H36 0.9500 .
C36 C37 1.421(5) .
C37 C38 1.414(6) .
C37 C42 1.426(6) .
C38 H38 0.9500 .
C38 C39 1.367(5) .
C39 H39 0.9500 .
C39 C40 1.417(5) .
C40 C41 1.368(6) .
C41 H41 0.9500 .
C41 C42 1.412(5) .
C42 C43 1.417(6) .
C43 H43 0.9500 .
C43 C44 1.356(7) .
C44 H44 0.9500 .
P1 F1 1.553(3) .
P1 F2 1.584(4) .
P1 F3 1.588(3) .
P1 F4 1.568(5) .
P1 F5 1.593(4) .
P1 F6 1.562(5) .
P2 F7 1.566(4) .
P2 F8 1.610(3) .
P2 F9 1.608(3) .
P2 F10 1.606(4) .
P2 F11 1.602(3) .
P2 F12 1.577(4) .
P3 F13 1.636(7) .
P3 F14 1.566(7) .
P3 F15 1.614(7) .
P3 F16 1.604(6) .
P3 F17 1.554(7) .
P3 F18 1.583(8) .
P3A P3A 2.67(3) 2_656
P3A F13A 1.471(19) .
P3A F14A 1.470(17) .
P3A F15A 1.474(18) .
P3A F16A 1.531(17) .
P3A F17A 1.482(17) .
P3A F18A 1.492(18) .
F13A F15A 1.58(4) 2_656
F13A F18A 1.57(4) 2_656
P4 F19 1.603(3) .
P4 F20 1.599(3) .
P4 F21 1.603(3) .
P4 F22 1.594(3) .
P4 F23 1.603(3) .
P4 F24 1.599(3) .
P5 F25 1.582(2) 2_666
P5 F25 1.582(2) .
P5 F26 1.598(3) .
P5 F26 1.598(3) 2_666
P5 F27 1.595(3) 2_666
P5 F27 1.595(3) .
N5 C45 1.205(13) .
C45 C46 1.391(12) .
C46 H46A 0.9800 .
C46 H46B 0.9800 .
C46 H46C 0.9800 .
N6 C47 1.15(2) .
C47 C48 1.41(2) .
C48 H48A 0.9800 .
C48 H48B 0.9800 .
C48 H48C 0.9800 .
N7 C49 1.134(6) .
C49 C50 1.455(6) .
C50 H50A 0.9800 .
C50 H50B 0.9800 .
C50 H50C 0.9800 .
N8 C51 1.135(6) .
C51 C52 1.457(7) .
C52 H52A 0.9800 .
C52 H52B 0.9800 .
C52 H52C 0.9800 .
N9 C53 1.139(6) .
C53 C54 1.453(7) .
C54 H54A 0.9800 .
C54 H54B 0.9800 .
C54 H54C 0.9800 .
N10 C55 1.138(7) .
C55 C56 1.460(8) .
C56 H56A 0.9800 .
C56 H56B 0.9800 .
C56 H56C 0.9800 .
N11 C57 0.997(17) .
N11A C58 1.040(14) .
C57 H57A 0.9800 .
C57 H57B 0.9800 .
C57 H57C 0.9800 .
C57 C58 1.476(12) .
C58 H58A 0.9800 .
C58 H58B 0.9800 .
C58 H58C 0.9800 .

loop_
_geom_hbond_atom_site_label_D
_geom_hbond_atom_site_label_H
_geom_hbond_atom_site_label_A
_geom_hbond_distance_DH
_geom_hbond_distance_HA
_geom_hbond_distance_DA
_geom_hbond_angle_DHA
_geom_hbond_site_symmetry_A
_geom_hbond_publ_flag
C27 H27 F16A 0.95 2.27 2.90(2) 122.5 2_656 yes
C30 H30 F2 0.95 2.15 2.968(15) 143.2 . yes
C32A H32A F17A 0.95 2.31 2.89(2) 119.5 . yes
C33 H33 N6 0.95 2.27 2.959(16) 128.9 2_666 yes
